data_7243274
loop_
_publ_author_name
'Nezhadali Baghan, Zahra'
'Salimi, Alireza'
'Eshtiagh-Hosseini, Hossein'
'Oliver, Allen G.'

_publ_section_title
;
 Hydrogen bond synthons affect the coordination geometry of d10-metal
 halide complexes: synthetic methods, theoretical studies, and
 supramolecular architectures
;
_journal_issue 36
_journal_name_full CrystEngComm
_journal_page_first 6276
_journal_page_last 6290
_journal_paper_doi 10.1039/D1CE00747E
_journal_volume 23
_journal_year 2021
_chemical_absolute_configuration ad
_chemical_formula_moiety 'C20 H16 Cd I2 N8 O2'
_chemical_formula_sum 'C20 H16 Cd I2 N8 O2'
_chemical_formula_weight 766.61
_space_group_crystal_system orthorhombic
_space_group_IT_number 43
_space_group_name_Hall 'F 2 -2d'
_space_group_name_H-M_alt 'F d d 2'
_atom_sites_solution_hydrogens geom
_atom_sites_solution_primary direct
_atom_sites_solution_secondary difmap
_audit_creation_method SHELXL-2018/3
_audit_update_record
;
2019-10-18 deposited with the CCDC.	2021-07-26 downloaded from the CCDC.
;
_cell_angle_alpha 90
_cell_angle_beta 90
_cell_angle_gamma 90
_cell_formula_units_Z 8
_cell_length_a 19.052(2)
_cell_length_b 59.023(7)
_cell_length_c 4.0392(5)
_cell_measurement_reflns_used 9961
_cell_measurement_temperature 120(2)
_cell_measurement_theta_max 28.46
_cell_measurement_theta_min 2.25
_cell_volume 4542.1(9)
_computing_cell_refinement 'Bruker SAINT'
_computing_data_collection 'Bruker APEX2'
_computing_data_reduction 'Bruker SAINT'
_computing_structure_refinement 'SHELXL-2018/3 (Sheldrick, 2018)'
_computing_structure_solution 'SHELXS-97 (Sheldrick 2008)'
_diffrn_ambient_temperature 120(2)
_diffrn_detector_area_resol_mean 8.33
_diffrn_measured_fraction_theta_full 0.999
_diffrn_measured_fraction_theta_max 0.999
_diffrn_measurement_device_type 'Bruker APEX-II CCD'
_diffrn_measurement_method '\f and \w scans'
_diffrn_radiation_type MoK\a
_diffrn_radiation_wavelength 0.71073
_diffrn_reflns_av_R_equivalents 0.0235
_diffrn_reflns_av_unetI/netI 0.0138
_diffrn_reflns_Laue_measured_fraction_full 0.999
_diffrn_reflns_Laue_measured_fraction_max 0.999
_diffrn_reflns_limit_h_max 25
_diffrn_reflns_limit_h_min -25
_diffrn_reflns_limit_k_max 78
_diffrn_reflns_limit_k_min -78
_diffrn_reflns_limit_l_max 5
_diffrn_reflns_limit_l_min -5
_diffrn_reflns_number 22343
_diffrn_reflns_point_group_measured_fraction_full 0.999
_diffrn_reflns_point_group_measured_fraction_max 0.998
_diffrn_reflns_theta_full 25.242
_diffrn_reflns_theta_max 28.462
_diffrn_reflns_theta_min 2.247
_exptl_absorpt_coefficient_mu 3.717
_exptl_absorpt_correction_T_max 0.5055
_exptl_absorpt_correction_T_min 0.3924
_exptl_absorpt_correction_type numerical
_exptl_absorpt_process_details 'SADABS (Krause et al., 2015)'
_exptl_crystal_colour colourless
_exptl_crystal_density_diffrn 2.242
_exptl_crystal_description rod
_exptl_crystal_F_000 2896
_exptl_crystal_size_max 0.201
_exptl_crystal_size_mid 0.158
_exptl_crystal_size_min 0.142
_refine_diff_density_max 1.289
_refine_diff_density_min -1.251
_refine_diff_density_rms 0.154
_refine_ls_abs_structure_details
;
 Refined as an inversion twin. Twin occupancy was refined to
0.92:0.08
;
_refine_ls_abs_structure_Flack 0.07(5)
_refine_ls_extinction_method none
_refine_ls_goodness_of_fit_ref 1.467
_refine_ls_hydrogen_treatment constr
_refine_ls_matrix_type full
_refine_ls_number_parameters 151
_refine_ls_number_reflns 2871
_refine_ls_number_restraints 1
_refine_ls_restrained_S_all 1.467
_refine_ls_R_factor_all 0.0250
_refine_ls_R_factor_gt 0.0244
_refine_ls_shift/su_max 0.001
_refine_ls_shift/su_mean 0.000
_refine_ls_structure_factor_coef Fsqd
_refine_ls_weighting_details 'w=1/[\s^2^(Fo^2^)+99.6890P] where P=(Fo^2^+2Fc^2^)/3'
_refine_ls_weighting_scheme calc
_refine_ls_wR_factor_gt 0.0655
_refine_ls_wR_factor_ref 0.0656
_reflns_Friedel_coverage 0.756
_reflns_Friedel_fraction_full 0.999
_reflns_Friedel_fraction_max 0.997
_reflns_number_gt 2815
_reflns_number_total 2871
_reflns_threshold_expression 'I > 2\s(I)'
_cod_data_source_file d1ce00747e2.cif
_cod_data_source_block aszn36
_cod_depositor_comments 'Adding full bibliography for 7243273--7243277.cif.'
_cod_original_cell_volume 4542.0(10)
_cod_database_code 7243274
_shelx_shelxl_version_number 2018/3
_shelx_space_group_comment
;
The symmetry employed for this shelxl refinement is uniquely defined
by the following loop, which should always be used as a source of
symmetry information in preference to the above space-group names.
They are only intended as comments.
;
_shelx_estimated_absorpt_t_min 0.522
_shelx_estimated_absorpt_t_max 0.620

loop_
_space_group_symop_operation_xyz
'x, y, z'
'-x, -y, z'
'x+1/4, -y+1/4, z+1/4'
'-x+1/4, y+1/4, z+1/4'
'x, y+1/2, z+1/2'
'-x, -y+1/2, z+1/2'
'x+1/4, -y+3/4, z+3/4'
'-x+1/4, y+3/4, z+3/4'
'x+1/2, y, z+1/2'
'-x+1/2, -y, z+1/2'
'x+3/4, -y+1/4, z+3/4'
'-x+3/4, y+1/4, z+3/4'
'x+1/2, y+1/2, z'
'-x+1/2, -y+1/2, z'
'x+3/4, -y+3/4, z+1/4'
'-x+3/4, y+3/4, z+1/4'

loop_
_atom_site_label
_atom_site_type_symbol
_atom_site_fract_x
_atom_site_fract_y
_atom_site_fract_z
_atom_site_U_iso_or_equiv
_atom_site_adp_type
_atom_site_occupancy
_atom_site_site_symmetry_order
_atom_site_calc_flag
_atom_site_refinement_flags_posn
_atom_site_refinement_flags_adp
_atom_site_refinement_flags_occupancy
_atom_site_disorder_assembly
_atom_site_disorder_group
Cd1 Cd 0.250000 0.250000 0.1864(2) 0.01089(14) Uani 1 2 d S T P . .
I1 I 0.31503(2) 0.21975(2) -0.31534(11) 0.01232(10) Uani 1 1 d . . . . .
O1 O 0.2025(3) 0.16471(10) -0.1685(16) 0.0246(14) Uani 1 1 d . . . . .
N1 N 0.1485(3) 0.22666(9) 0.184(2) 0.0121(10) Uani 1 1 d . . . . .
N2 N 0.0993(3) 0.16652(10) 0.1195(15) 0.0131(14) Uani 1 1 d . . . . .
H2 H 0.065645 0.158301 0.208283 0.016 Uiso 1 1 calc R U . . .
N3 N 0.1984(4) 0.09504(12) -0.2117(18) 0.0205(15) Uani 1 1 d . . . . .
N4 N 0.0905(3) 0.11998(11) 0.0953(17) 0.0160(14) Uani 1 1 d . . . . .
C1 C 0.1536(4) 0.20408(11) 0.158(2) 0.0115(13) Uani 1 1 d . . . . .
H1 H 0.198786 0.197290 0.148169 0.014 Uiso 1 1 calc R U . . .
C2 C 0.0940(4) 0.19029(12) 0.147(2) 0.0118(14) Uani 1 1 d . . . . .
C3 C 0.0280(3) 0.20021(11) 0.177(3) 0.0141(13) Uani 1 1 d . . . . .
H3 H -0.013191 0.191140 0.176699 0.017 Uiso 1 1 calc R U . . .
C4 C 0.0235(3) 0.22362(11) 0.207(3) 0.0157(14) Uani 1 1 d . . . . .
H4 H -0.020906 0.230850 0.225252 0.019 Uiso 1 1 calc R U . . .
C5 C 0.0847(4) 0.23620(11) 0.209(2) 0.0125(13) Uani 1 1 d . . . . .
H5 H 0.081497 0.252197 0.230089 0.015 Uiso 1 1 calc R U . . .
C6 C 0.1527(4) 0.15538(12) -0.034(2) 0.0153(15) Uani 1 1 d . . . . .
C7 C 0.1463(4) 0.12993(12) -0.041(3) 0.0148(14) Uani 1 1 d . . . . .
C8 C 0.1998(4) 0.11776(14) -0.194(2) 0.0198(17) Uani 1 1 d . . . . .
H8 H 0.238269 0.125720 -0.288841 0.024 Uiso 1 1 calc R U . . .
C9 C 0.1424(4) 0.08513(12) -0.076(3) 0.0193(14) Uani 1 1 d . . . . .
H9 H 0.138771 0.069086 -0.083494 0.023 Uiso 1 1 calc R U . . .
C10 C 0.0896(4) 0.09726(14) 0.076(2) 0.0179(16) Uani 1 1 d . . . . .
H10 H 0.051186 0.089270 0.169796 0.021 Uiso 1 1 calc R U . . .

loop_
_atom_site_aniso_label
_atom_site_aniso_U_11
_atom_site_aniso_U_22
_atom_site_aniso_U_33
_atom_site_aniso_U_23
_atom_site_aniso_U_13
_atom_site_aniso_U_12
Cd1 0.0091(3) 0.0091(3) 0.0144(3) 0.000 0.000 -0.0013(2)
I1 0.01223(18) 0.01077(18) 0.01395(18) 0.0007(2) 0.0013(2) 0.00125(16)
O1 0.024(3) 0.015(3) 0.035(4) -0.005(2) 0.016(3) -0.004(2)
N1 0.010(2) 0.007(2) 0.019(3) 0.000(3) -0.001(3) -0.0001(19)
N2 0.013(3) 0.009(3) 0.017(4) 0.001(2) 0.004(2) -0.002(2)
N3 0.020(4) 0.015(3) 0.026(3) -0.001(3) 0.002(3) 0.003(3)
N4 0.013(3) 0.013(3) 0.023(4) -0.002(2) 0.003(2) 0.000(2)
C1 0.012(3) 0.010(3) 0.012(3) 0.002(3) -0.003(3) 0.000(2)
C2 0.010(3) 0.011(3) 0.014(4) 0.000(3) -0.001(3) 0.000(2)
C3 0.011(3) 0.013(3) 0.018(3) -0.003(4) 0.001(4) 0.000(2)
C4 0.007(3) 0.013(3) 0.027(4) -0.001(4) 0.001(4) 0.003(2)
C5 0.014(3) 0.010(3) 0.014(3) -0.001(3) -0.001(3) 0.001(2)
C6 0.015(3) 0.012(3) 0.019(4) -0.004(3) 0.003(3) 0.000(2)
C7 0.013(3) 0.011(3) 0.020(4) -0.002(4) 0.004(4) 0.000(2)
C8 0.016(4) 0.014(4) 0.029(4) -0.003(3) 0.005(3) -0.001(3)
C9 0.022(4) 0.012(3) 0.024(4) -0.006(4) -0.001(4) 0.001(3)
C10 0.016(4) 0.014(4) 0.024(4) 0.001(3) -0.001(3) -0.005(3)

loop_
_atom_type_symbol
_atom_type_description
_atom_type_scat_dispersion_real
_atom_type_scat_dispersion_imag
_atom_type_scat_source
C C 0.0033 0.0016 'International Tables Vol C Tables 4.2.6.8 and 6.1.1.4'
H H 0.0000 0.0000 'International Tables Vol C Tables 4.2.6.8 and 6.1.1.4'
N N 0.0061 0.0033 'International Tables Vol C Tables 4.2.6.8 and 6.1.1.4'
O O 0.0106 0.0060 'International Tables Vol C Tables 4.2.6.8 and 6.1.1.4'
Cd Cd -0.8075 1.2024 'International Tables Vol C Tables 4.2.6.8 and 6.1.1.4'
I I -0.4742 1.8119 'International Tables Vol C Tables 4.2.6.8 and 6.1.1.4'

loop_
_geom_angle_atom_site_label_1
_geom_angle_atom_site_label_2
_geom_angle_atom_site_label_3
_geom_angle
_geom_angle_site_symmetry_1
_geom_angle_site_symmetry_3
_geom_angle_publ_flag
N1 Cd1 N1 179.5(5) 14 . ?
N1 Cd1 I1 89.66(18) 14 14_556 ?
N1 Cd1 I1 90.70(18) . 14_556 ?
N1 Cd1 I1 90.70(18) 14 1_556 ?
N1 Cd1 I1 89.66(18) . 1_556 ?
I1 Cd1 I1 94.40(3) 14_556 1_556 ?
N1 Cd1 I1 89.30(18) 14 14 ?
N1 Cd1 I1 90.33(18) . 14 ?
I1 Cd1 I1 85.805(14) 14_556 14 ?
I1 Cd1 I1 179.80(3) 1_556 14 ?
N1 Cd1 I1 90.33(18) 14 . ?
N1 Cd1 I1 89.30(18) . . ?
I1 Cd1 I1 179.80(3) 14_556 . ?
I1 Cd1 I1 85.804(14) 1_556 . ?
I1 Cd1 I1 93.99(3) 14 . ?
Cd1 I1 Cd1 85.803(14) 1_554 . ?
C1 N1 C5 119.2(6) . . ?
C1 N1 Cd1 121.2(4) . . ?
C5 N1 Cd1 119.6(4) . . ?
C6 N2 C2 124.7(7) . . ?
C9 N3 C8 115.6(7) . . ?
C7 N4 C10 115.2(7) . . ?
N1 C1 C2 121.5(6) . . ?
C3 C2 C1 119.1(6) . . ?
C3 C2 N2 119.3(6) . . ?
C1 C2 N2 121.5(6) . . ?
C4 C3 C2 118.8(6) . . ?
C5 C4 C3 118.8(6) . . ?
N1 C5 C4 122.5(6) . . ?
O1 C6 N2 124.3(7) . . ?
O1 C6 C7 120.1(7) . . ?
N2 C6 C7 115.5(7) . . ?
N4 C7 C8 122.7(7) . . ?
N4 C7 C6 119.6(7) . . ?
C8 C7 C6 117.7(7) . . ?
N3 C8 C7 121.6(7) . . ?
N3 C9 C10 122.6(7) . . ?
N4 C10 C9 122.4(8) . . ?

loop_
_geom_bond_atom_site_label_1
_geom_bond_atom_site_label_2
_geom_bond_distance
_geom_bond_site_symmetry_2
_geom_bond_publ_flag
Cd1 N1 2.374(5) 14 ?
Cd1 N1 2.374(5) . ?
Cd1 I1 2.9618(8) 14_556 ?
Cd1 I1 2.9618(8) 1_556 ?
Cd1 I1 2.9716(8) 14 ?
Cd1 I1 2.9716(8) . ?
O1 C6 1.224(10) . ?
N1 C1 1.340(8) . ?
N1 C5 1.344(8) . ?
N2 C6 1.360(10) . ?
N2 C2 1.411(9) . ?
N3 C9 1.336(11) . ?
N3 C8 1.343(11) . ?
N4 C7 1.334(10) . ?
N4 C10 1.344(10) . ?
C1 C2 1.399(9) . ?
C2 C3 1.392(9) . ?
C3 C4 1.390(9) . ?
C4 C5 1.382(9) . ?
C6 C7 1.507(9) . ?
C7 C8 1.392(11) . ?
C9 C10 1.377(12) . ?
